data_4512294
loop_
_publ_author_name
'Zhao, Jun-Wei'
'Cao, Jing'
'Li, Yan-Zhou'
'Zhang, Jing'
'Chen, Li-Juan'

_publ_section_title
;
 First Tungstoantimonate-Based Transition-Metal--Lanthanide Heterometallic
 Hybrids Functionalized by Amino Acid Ligands
;
_journal_issue 12
_journal_name_full 'Crystal Growth &amp; Design'
_journal_page_first 6217
_journal_paper_doi 10.1021/cg5007988
_journal_volume 14
_journal_year 2014
_chemical_formula_sum 'C8 H110 Fe4 N2 O118 Sb2 Sm2 W18'
_chemical_formula_weight 6199.88
_chemical_name_systematic
; 
 ? 
;
_space_group_IT_number 2
_symmetry_cell_setting triclinic
_symmetry_space_group_name_Hall '-P 1'
_symmetry_space_group_name_H-M 'P -1'
_atom_sites_solution_hydrogens geom
_atom_sites_solution_primary direct
_atom_sites_solution_secondary difmap
_audit_creation_method SHELXL-97
_cell_angle_alpha 106.9910(10)
_cell_angle_beta 99.9670(10)
_cell_angle_gamma 96.7560(10)
_cell_formula_units_Z 1
_cell_length_a 12.6058(5)
_cell_length_b 13.5742(5)
_cell_length_c 16.2643(7)
_cell_measurement_reflns_used 8995
_cell_measurement_temperature 296(2)
_cell_measurement_theta_max 25.00
_cell_measurement_theta_min 1.72
_cell_volume 2579.25(18)
_computing_cell_refinement 'Bruker XSCANS'
_computing_data_collection 'Bruker XSCANS'
_computing_data_reduction 'Bruker SHELXTL'
_computing_molecular_graphics 'Bruker SHELXTL'
_computing_publication_material 'Bruker SHELXTL'
_computing_structure_refinement 'SHELXL-97 (Sheldrick, 1997)'
_computing_structure_solution 'SHELXS-97 (Sheldrick, 1990)'
_diffrn_ambient_temperature 296(2)
_diffrn_detector_area_resol_mean none
_diffrn_measured_fraction_theta_full 0.990
_diffrn_measured_fraction_theta_max 0.990
_diffrn_measurement_device_type 'Bruker P4'
_diffrn_measurement_method '\w scans'
_diffrn_radiation_monochromator graphite
_diffrn_radiation_source 'fine-focus sealed tube'
_diffrn_radiation_type MoK\a
_diffrn_radiation_wavelength 0.71073
_diffrn_reflns_av_R_equivalents 0.0395
_diffrn_reflns_av_sigmaI/netI 0.0791
_diffrn_reflns_limit_h_max 14
_diffrn_reflns_limit_h_min -14
_diffrn_reflns_limit_k_max 14
_diffrn_reflns_limit_k_min -16
_diffrn_reflns_limit_l_max 17
_diffrn_reflns_limit_l_min -19
_diffrn_reflns_number 13321
_diffrn_reflns_theta_full 25.00
_diffrn_reflns_theta_max 25.00
_diffrn_reflns_theta_min 1.72
_diffrn_standards_decay_% none
_diffrn_standards_interval_count none
_diffrn_standards_interval_time none
_diffrn_standards_number none
_exptl_absorpt_coefficient_mu 22.287
_exptl_absorpt_correction_T_max 0.3482
_exptl_absorpt_correction_T_min 0.0475
_exptl_absorpt_correction_type multi-scan
_exptl_absorpt_process_details SADABS
_exptl_crystal_colour 'green yellow'
_exptl_crystal_density_diffrn 3.992
_exptl_crystal_density_method 'not measured'
_exptl_crystal_description 'cubic block'
_exptl_crystal_F_000 2778
_exptl_crystal_size_max 0.35
_exptl_crystal_size_mid 0.18
_exptl_crystal_size_min 0.06
_refine_diff_density_max 4.494
_refine_diff_density_min -3.384
_refine_diff_density_rms 0.496
_refine_ls_extinction_coef 0.00015(4)
_refine_ls_extinction_expression Fc^*^=kFc[1+0.001xFc^2^\l^3^/sin(2\q)]^-1/4^
_refine_ls_extinction_method SHELXL
_refine_ls_goodness_of_fit_ref 1.025
_refine_ls_hydrogen_treatment constr
_refine_ls_matrix_type full
_refine_ls_number_parameters 629
_refine_ls_number_reflns 8995
_refine_ls_number_restraints 25
_refine_ls_restrained_S_all 1.025
_refine_ls_R_factor_all 0.0633
_refine_ls_R_factor_gt 0.0539
_refine_ls_shift/su_max 0.000
_refine_ls_shift/su_mean 0.000
_refine_ls_structure_factor_coef Fsqd
_refine_ls_weighting_details 'calc w=1/[\s^2^(Fo^2^)+(0.0738P)^2^+55.0026P] where P=(Fo^2^+2Fc^2^)/3'
_refine_ls_weighting_scheme calc
_refine_ls_wR_factor_gt 0.1388
_refine_ls_wR_factor_ref 0.1448
_reflns_number_gt 7690
_reflns_number_total 8995
_reflns_threshold_expression >2sigma(I)
_cod_data_source_file cg5007988_si_002.cif
_cod_data_source_block 3
_cod_depositor_comments
;
The following automatic conversions were performed:

'_symmetry_cell_setting' value 'Triclinic' changed to 'triclinic'
according to
/home/saulius/struct/COD-crude-data--automatic-downloads/rss-feeds/ACS/lib/dictionaries/cif_core.dic
dictionary named 'cif_core.dic' version 2.4.2 from 2011-04-26.

Automatic conversion script
Id: cif_fix_values 2935 2014-11-11 08:27:57Z andrius 

 Adding full bibliography for 4512292--4512298.cif.
;
_cod_original_sg_symbol_H-M P-1
_cod_database_code 4512294

loop_
_symmetry_equiv_pos_as_xyz
'x, y, z'
'-x, -y, -z'

loop_
_atom_site_label
_atom_site_type_symbol
_atom_site_fract_x
_atom_site_fract_y
_atom_site_fract_z
_atom_site_U_iso_or_equiv
_atom_site_adp_type
_atom_site_occupancy
_atom_site_symmetry_multiplicity
_atom_site_calc_flag
_atom_site_refinement_flags
Sb1 Sb 0.35723(8) 0.36011(8) 0.34606(7) 0.0095(2) Uani 1 1 d .
W1 W 0.35667(5) 0.61553(5) 0.47127(5) 0.01275(17) Uani 1 1 d .
W2 W 0.09793(5) 0.48691(5) 0.37938(5) 0.01518(18) Uani 1 1 d .
W3 W 0.24850(5) 0.57419(5) 0.25615(5) 0.01575(18) Uani 1 1 d .
W4 W 0.46862(5) 0.43876(5) 0.17985(5) 0.01446(18) Uani 1 1 d .
W5 W 0.21485(5) 0.31108(5) 0.09634(5) 0.01492(18) Uani 1 1 d .
W6 W 0.04562(5) 0.21523(5) 0.23233(5) 0.01390(18) Uani 1 1 d .
W7 W 0.15213(5) 0.25524(5) 0.44330(5) 0.01554(18) Uani 1 1 d .
W8 W 0.24661(5) 0.09005(5) 0.29009(5) 0.01587(18) Uani 1 1 d .
W9 W 0.41467(5) 0.18402(5) 0.15353(5) 0.01692(18) Uani 1 1 d .
Fe1 Fe 0.38008(18) 0.43062(18) 0.60037(16) 0.0136(5) Uani 1 1 d .
O1W O 0.2402(9) 0.4517(9) 0.6511(9) 0.024(3) Uani 1 1 d .
O2W O 0.4090(11) 0.3194(10) 0.6631(9) 0.030(3) Uani 1 1 d .
O5W O 0.043(2) 0.3991(19) -0.1197(17) 0.092 Uiso 1 1 d .
O6W O 0.2761(15) 0.3783(15) -0.0946(13) 0.066(6) Uani 1 1 d .
O7W O 0.077(2) 0.343(2) -0.265(2) 0.115(9) Uiso 1 1 d .
O8W O -0.0561(19) 0.1844(18) -0.2775(16) 0.084 Uiso 1 1 d .
O9W O 0.2402(18) 0.2249(19) -0.2730(15) 0.081(7) Uani 1 1 d .
O10W O 0.073(3) 0.058(3) -0.283(2) 0.136(11) Uiso 1 1 d .
O11W O 0.017(2) 0.105(2) -0.1233(19) 0.108(8) Uani 1 1 d U
O12W O 0.2566(17) 0.1446(15) -0.1186(14) 0.074(6) Uani 1 1 d .
O13W O 0.205(5) 0.018(4) 0.577(4) 0.11(2) Uani 0.50 1 d P
O14W O 0.351(3) 0.8812(17) 0.4005(17) 0.119(11) Uani 1 1 d .
O15W O -0.082(4) 0.471(3) -0.002(3) 0.095(17) Uani 0.50 1 d P
O16W O -0.1320(19) 0.1988(19) -0.0112(14) 0.082(7) Uani 1 1 d .
O17W O 0.1181(17) 0.0037(16) 0.0058(14) 0.075(6) Uani 1 1 d .
O18W O -0.0926(18) 0.3943(17) 0.1303(16) 0.082(7) Uani 1 1 d .
O19W O 0.2569(16) 0.6448(16) 0.7716(15) 0.076(6) Uani 1 1 d .
O20W O -0.120(2) 0.199(2) 0.554(2) 0.119(10) Uani 1 1 d .
O21W O 0.1647(12) 0.7133(12) 0.6307(11) 0.046(4) Uani 1 1 d .
O23W O 0.300(3) 0.944(3) 0.857(3) 0.159(13) Uiso 1 1 d .
O22W O 0.680(5) 0.123(5) 0.086(5) 0.13(2) Uiso 0.50 1 d P
O24W O 0.388(3) 1.048(3) 0.824(3) 0.063(10) Uani 0.50 1 d PU
O25W O 0.3774(19) 0.1328(15) 0.5425(14) 0.079(7) Uani 1 1 d .
O1 O 0.4834(9) 0.5920(9) 0.4379(9) 0.022(3) Uani 1 1 d .
O2 O 0.2739(9) 0.4789(8) 0.3531(8) 0.014(2) Uani 1 1 d .
O3 O 0.3560(9) 0.5309(9) 0.5371(8) 0.018(3) Uani 1 1 d .
O4 O 0.3947(10) 0.7415(9) 0.5513(9) 0.025(3) Uani 1 1 d .
O5 O 0.3165(11) 0.6690(10) 0.3682(9) 0.009(3) Uiso 0.80 1 d P
O5' O 0.355(4) 0.634(4) 0.340(4) 0.010 Uiso 0.20 1 d P
O6 O 0.1924(11) 0.6010(11) 0.4647(9) 0.011 Uiso 0.80 1 d P
O6' O 0.210(4) 0.553(4) 0.472(4) 0.010 Uiso 0.20 1 d P
O7 O -0.0262(10) 0.5185(9) 0.3982(9) 0.025(3) Uani 1 1 d .
O8 O 0.1235(9) 0.3961(8) 0.4448(8) 0.016(3) Uani 1 1 d .
O9 O 0.0512(8) 0.3626(8) 0.2748(8) 0.013(2) Uani 1 1 d .
O10 O 0.1132(10) 0.5606(11) 0.2937(9) 0.010 Uiso 0.80 1 d P
O10' O 0.101(4) 0.498(4) 0.257(4) 0.010 Uiso 0.20 1 d P
O11 O 0.2220(9) 0.6591(10) 0.1978(9) 0.026(3) Uani 1 1 d .
O12 O 0.1855(9) 0.4382(9) 0.1668(8) 0.020(3) Uani 1 1 d .
O13 O 0.3857(9) 0.5454(9) 0.2290(8) 0.018(3) Uiso 1 1 d .
O14 O 0.3454(8) 0.3297(8) 0.2169(7) 0.010(2) Uiso 1 1 d .
O15 O 0.5564(10) 0.5085(10) 0.1383(10) 0.030(3) Uani 1 1 d .
O16 O 0.5004(9) 0.2997(9) 0.1354(8) 0.021(3) Uani 1 1 d .
O17 O 0.5437(10) 0.4600(9) 0.2921(8) 0.019(3) Uani 1 1 d .
O18 O 0.3417(9) 0.3948(9) 0.0839(8) 0.020(3) Uani 1 1 d .
O19 O 0.1366(10) 0.2913(10) -0.0079(9) 0.026(3) Uani 1 1 d .
O20 O 0.2901(9) 0.1955(9) 0.0671(9) 0.021(3) Uani 1 1 d .
O21 O 0.1188(9) 0.2361(8) 0.1436(7) 0.014(2) Uani 1 1 d .
O22 O -0.0860(9) 0.1701(9) 0.1716(8) 0.020(3) Uani 1 1 d U
O23 O 0.2202(9) 0.2565(9) 0.3217(8) 0.017(3) Uani 1 1 d .
O24 O 0.0981(9) 0.0860(9) 0.2223(9) 0.021(3) Uani 1 1 d .
O25 O 0.0233(9) 0.2128(8) 0.3443(8) 0.018(3) Uani 1 1 d .
O26 O 0.0893(9) 0.2395(9) 0.5236(8) 0.020(3) Uiso 1 1 d .
O27 O 0.1820(9) 0.1179(9) 0.3950(8) 0.017(3) Uani 1 1 d .
O28 O 0.2915(9) 0.3159(8) 0.5036(8) 0.016(2) Uani 1 1 d .
O29 O 0.2352(10) -0.0450(9) 0.2683(9) 0.024(3) Uani 1 1 d .
O30 O 0.3017(10) 0.1077(9) 0.1935(8) 0.020(3) Uani 1 1 d .
O31 O 0.3811(9) 0.1410(9) 0.3621(8) 0.022(3) Uani 1 1 d .
O32 O 0.4576(11) 0.0802(10) 0.0841(9) 0.028(3) Uani 1 1 d .
O33 O 0.5052(9) 0.2070(9) 0.2618(8) 0.019(3) Uani 1 1 d .
Sm1 Sm 0.11640(8) 0.23653(8) -0.17046(7) 0.0299(3) Uani 1 1 d .
Fe2 Fe 0.5330(2) 0.13424(19) 0.34602(18) 0.0192(6) Uani 1 1 d .
O3W O 0.6871(10) 0.1192(11) 0.3230(10) 0.034(3) Uani 1 1 d .
O4W O 0.5493(13) 0.0445(10) 0.4298(10) 0.041(4) Uani 1 1 d .
O34 O 0.4800(11) -0.0070(9) 0.2484(9) 0.028(3) Uani 1 1 d .
O35 O 0.5655(19) -0.1283(18) 0.2669(17) 0.088 Uiso 1 1 d .
H35A H 0.5857 -0.0978 0.3200 0.131 Uiso 1 1 calc R
O36 O 0.5192(19) -0.2102(18) 0.0526(16) 0.083 Uiso 1 1 d .
H36A H 0.5569 -0.1532 0.0821 0.125 Uiso 1 1 calc R
N1 N 0.341(3) -0.115(3) 0.110(3) 0.120(12) Uiso 1 1 d D
H1A H 0.3345 -0.1250 0.0543 0.144 Uiso 1 1 calc R
H1B H 0.3095 -0.0690 0.1403 0.144 Uiso 1 1 calc R
C1 C 0.491(3) -0.084(3) 0.233(3) 0.081 Uiso 1 1 d .
C2 C 0.406(3) -0.177(3) 0.153(2) 0.082 Uiso 1 1 d D
H2A H 0.3567 -0.2105 0.1808 0.098 Uiso 1 1 calc R
C3 C 0.464(3) -0.257(2) 0.111(3) 0.098(14) Uani 1 1 d .
H3A H 0.5121 -0.2817 0.1516 0.118 Uiso 1 1 calc R
C4 C 0.365(4) -0.351(4) 0.034(3) 0.131(17) Uani 1 1 d U
H4A H 0.3989 -0.4040 0.0009 0.197 Uiso 1 1 calc R
H4D H 0.3250 -0.3199 -0.0043 0.197 Uiso 1 1 calc R
H4B H 0.3166 -0.3810 0.0633 0.197 Uiso 1 1 calc R

loop_
_atom_site_aniso_label
_atom_site_aniso_U_11
_atom_site_aniso_U_22
_atom_site_aniso_U_33
_atom_site_aniso_U_23
_atom_site_aniso_U_13
_atom_site_aniso_U_12
Sb1 0.0084(5) 0.0095(5) 0.0091(6) 0.0013(4) 0.0015(4) 0.0009(4)
W1 0.0103(3) 0.0123(3) 0.0136(4) 0.0025(3) 0.0006(3) 0.0014(2)
W2 0.0096(3) 0.0155(4) 0.0182(4) 0.0024(3) 0.0023(3) 0.0022(3)
W3 0.0164(3) 0.0155(4) 0.0153(4) 0.0055(3) 0.0013(3) 0.0041(3)
W4 0.0124(3) 0.0172(4) 0.0128(4) 0.0042(3) 0.0033(3) -0.0003(3)
W5 0.0142(3) 0.0158(4) 0.0122(4) 0.0024(3) 0.0006(3) 0.0014(3)
W6 0.0102(3) 0.0130(3) 0.0145(4) 0.0013(3) -0.0002(3) -0.0010(2)
W7 0.0113(3) 0.0186(4) 0.0151(4) 0.0052(3) 0.0023(3) -0.0022(3)
W8 0.0135(3) 0.0112(3) 0.0204(4) 0.0041(3) 0.0006(3) -0.0004(3)
W9 0.0177(4) 0.0156(4) 0.0158(4) 0.0015(3) 0.0041(3) 0.0054(3)
Fe1 0.0091(11) 0.0136(12) 0.0142(13) 0.0012(10) -0.0008(9) 0.0009(9)
O1W 0.006(6) 0.023(7) 0.036(8) -0.001(6) 0.009(5) 0.001(5)
O2W 0.044(8) 0.023(7) 0.019(8) 0.009(6) -0.002(6) 0.000(6)
O6W 0.057(11) 0.069(12) 0.058(13) 0.023(10) 0.005(9) -0.038(9)
O9W 0.080(15) 0.119(19) 0.064(15) 0.036(14) 0.044(12) 0.035(14)
O11W 0.119(12) 0.101(11) 0.100(12) 0.040(9) 0.029(9) -0.016(8)
O12W 0.084(15) 0.059(12) 0.064(14) 0.014(11) -0.018(11) 0.019(11)
O13W 0.16(5) 0.06(3) 0.12(5) 0.02(3) 0.07(4) -0.01(3)
O14W 0.20(3) 0.050(13) 0.071(18) 0.018(12) -0.043(18) 0.001(16)
O15W 0.14(4) 0.04(2) 0.07(3) -0.02(2) -0.03(3) 0.02(2)
O16W 0.098(17) 0.100(17) 0.051(14) 0.036(13) 0.002(12) 0.019(14)
O17W 0.076(14) 0.061(13) 0.063(14) -0.002(11) -0.002(11) -0.004(10)
O18W 0.081(15) 0.084(15) 0.081(17) 0.041(14) -0.013(12) 0.018(12)
O19W 0.058(12) 0.067(13) 0.088(17) 0.002(12) 0.004(11) 0.027(10)
O20W 0.11(2) 0.14(2) 0.16(3) 0.09(2) 0.08(2) 0.034(18)
O21W 0.029(8) 0.038(9) 0.055(11) -0.004(8) 0.007(7) -0.008(7)
O24W 0.065(13) 0.056(13) 0.065(13) 0.011(9) 0.017(9) 0.013(9)
O25W 0.123(19) 0.050(11) 0.057(14) 0.005(10) 0.001(12) 0.050(12)
O1 0.012(6) 0.024(7) 0.027(8) 0.007(6) 0.000(5) 0.001(5)
O2 0.016(6) 0.010(5) 0.017(7) 0.000(5) 0.007(5) 0.006(4)
O3 0.016(6) 0.014(6) 0.021(7) -0.001(5) 0.004(5) 0.006(5)
O4 0.017(6) 0.018(6) 0.034(8) 0.003(6) -0.001(6) 0.002(5)
O7 0.018(6) 0.018(6) 0.033(8) 0.000(6) -0.002(6) 0.010(5)
O8 0.013(6) 0.008(5) 0.022(7) 0.000(5) 0.001(5) -0.003(4)
O9 0.006(5) 0.012(6) 0.017(7) 0.000(5) -0.002(4) 0.001(4)
O11 0.012(6) 0.039(8) 0.024(8) 0.010(6) -0.005(5) 0.011(5)
O12 0.023(6) 0.023(7) 0.015(7) 0.005(6) 0.003(5) 0.010(5)
O15 0.025(7) 0.028(7) 0.048(10) 0.030(7) 0.012(6) 0.000(6)
O16 0.017(6) 0.023(7) 0.026(7) 0.009(6) 0.014(5) 0.000(5)
O17 0.027(7) 0.013(6) 0.017(7) 0.004(5) 0.006(5) 0.004(5)
O18 0.014(6) 0.023(7) 0.015(7) -0.001(5) 0.000(5) -0.003(5)
O19 0.017(6) 0.026(7) 0.033(8) 0.007(6) 0.003(6) 0.004(5)
O20 0.013(6) 0.017(6) 0.027(8) -0.002(6) 0.002(5) 0.001(5)
O21 0.018(6) 0.014(6) 0.011(6) 0.006(5) 0.001(5) 0.003(5)
O22 0.021(5) 0.015(5) 0.016(6) 0.002(5) -0.006(4) -0.008(4)
O23 0.010(5) 0.025(7) 0.023(7) 0.015(6) 0.007(5) 0.001(5)
O24 0.017(6) 0.014(6) 0.029(8) 0.001(6) 0.002(5) 0.009(5)
O25 0.011(6) 0.012(6) 0.027(7) -0.001(5) 0.005(5) 0.000(4)
O27 0.012(6) 0.016(6) 0.023(7) 0.008(5) 0.005(5) 0.000(5)
O28 0.021(6) 0.008(5) 0.010(6) -0.006(5) -0.001(5) -0.001(5)
O29 0.027(7) 0.013(6) 0.031(8) 0.009(6) 0.003(6) 0.001(5)
O30 0.021(6) 0.014(6) 0.023(7) -0.002(5) 0.008(5) 0.004(5)
O31 0.018(6) 0.029(7) 0.009(6) 0.001(5) -0.008(5) -0.006(5)
O32 0.042(8) 0.023(7) 0.025(8) 0.008(6) 0.016(6) 0.017(6)
O33 0.017(6) 0.015(6) 0.024(7) 0.007(6) 0.004(5) 0.003(5)
Sm1 0.0283(5) 0.0346(6) 0.0268(6) 0.0116(5) 0.0030(4) 0.0048(4)
Fe2 0.0185(13) 0.0138(12) 0.0224(15) 0.0033(11) 0.0019(11) 0.0022(10)
O3W 0.013(6) 0.037(8) 0.040(9) -0.007(7) 0.010(6) 0.007(6)
O4W 0.065(10) 0.025(7) 0.023(8) 0.000(7) -0.013(7) 0.017(7)
O34 0.037(8) 0.007(6) 0.034(9) -0.003(6) 0.007(6) 0.006(5)
C3 0.11(3) 0.040(17) 0.15(4) 0.02(2) 0.08(3) 0.018(18)
C4 0.137(19) 0.127(19) 0.130(19) 0.042(11) 0.031(10) 0.023(10)

loop_
_atom_type_symbol
_atom_type_description
_atom_type_scat_dispersion_real
_atom_type_scat_dispersion_imag
_atom_type_scat_source
C C 0.0033 0.0016 'International Tables Vol C Tables 4.2.6.8 and 6.1.1.4'
H H 0.0000 0.0000 'International Tables Vol C Tables 4.2.6.8 and 6.1.1.4'
Fe Fe 0.3463 0.8444 'International Tables Vol C Tables 4.2.6.8 and 6.1.1.4'
N N 0.0061 0.0033 'International Tables Vol C Tables 4.2.6.8 and 6.1.1.4'
O O 0.0106 0.0060 'International Tables Vol C Tables 4.2.6.8 and 6.1.1.4'
Sm Sm -0.1638 3.4418 'International Tables Vol C Tables 4.2.6.8 and 6.1.1.4'
Sb Sb -0.5866 1.5461 'International Tables Vol C Tables 4.2.6.8 and 6.1.1.4'
W W -0.8490 6.8722 'International Tables Vol C Tables 4.2.6.8 and 6.1.1.4'

loop_
_geom_angle_atom_site_label_1
_geom_angle_atom_site_label_2
_geom_angle_atom_site_label_3
_geom_angle
_geom_angle_site_symmetry_1
_geom_angle_site_symmetry_3
O14 Sb1 O23 89.9(5) . .
O14 Sb1 O2 92.1(4) . .
O23 Sb1 O2 92.1(5) . .
O4 W1 O3 102.7(6) . .
O4 W1 O1 102.8(6) . .
O3 W1 O1 97.0(5) . .
O4 W1 O6' 109.8(17) . .
O3 W1 O6' 67.0(17) . .
O1 W1 O6' 146.0(17) . .
O4 W1 O5 94.9(6) . .
O3 W1 O5 159.8(5) . .
O1 W1 O5 88.6(6) . .
O6' W1 O5 97.8(17) . .
O4 W1 O6 97.0(6) . .
O3 W1 O6 85.9(5) . .
O1 W1 O6 158.8(6) . .
O6' W1 O6 21.2(15) . .
O5 W1 O6 82.1(6) . .
O4 W1 O5' 108.0(15) . .
O3 W1 O5' 148.4(15) . .
O1 W1 O5' 69.1(15) . .
O6' W1 O5' 108(2) . .
O5 W1 O5' 21.8(13) . .
O6 W1 O5' 97.7(14) . .
O4 W1 O2 163.7(5) . .
O3 W1 O2 89.1(5) . .
O1 W1 O2 86.6(5) . .
O6' W1 O2 64.3(17) . .
O5 W1 O2 71.8(5) . .
O6 W1 O2 72.4(5) . .
O5' W1 O2 62.7(14) . .
O7 W2 O6' 112.8(18) . .
O7 W2 O6 99.9(6) . .
O6' W2 O6 23.2(17) . .
O7 W2 O8 102.6(6) . .
O6' W2 O8 72.2(18) . .
O6 W2 O8 93.5(6) . .
O7 W2 O9 101.4(5) . .
O6' W2 O9 143.0(18) . .
O6 W2 O9 158.0(5) . .
O8 W2 O9 87.3(5) . .
O7 W2 O10 97.2(6) . .
O6' W2 O10 104.6(18) . .
O6 W2 O10 87.9(6) . .
O8 W2 O10 159.6(5) . .
O9 W2 O10 84.0(5) . .
O7 W2 O10' 104.5(15) . .
O6' W2 O10' 121(2) . .
O6 W2 O10' 109.3(16) . .
O8 W2 O10' 140.6(16) . .
O9 W2 O10' 59.7(16) . .
O10 W2 O10' 24.6(14) . .
O7 W2 O2 168.3(5) . .
O6' W2 O2 63.8(18) . .
O6 W2 O2 72.9(5) . .
O8 W2 O2 87.2(4) . .
O9 W2 O2 85.2(4) . .
O10 W2 O2 73.7(5) . .
O10' W2 O2 70.4(14) . .
O5' W3 O11 108.0(18) . .
O5' W3 O5 26.0(19) . .
O11 W3 O5 100.8(6) . .
O5' W3 O13 67(2) . .
O11 W3 O13 99.8(5) . .
O5 W3 O13 92.4(6) . .
O5' W3 O10 113(2) . .
O11 W3 O10 98.7(6) . .
O5 W3 O10 89.9(6) . .
O13 W3 O10 160.5(5) . .
O5' W3 O12 141.9(19) . .
O11 W3 O12 101.7(6) . .
O5 W3 O12 157.4(5) . .
O13 W3 O12 85.4(5) . .
O10 W3 O12 85.0(6) . .
O5' W3 O10' 129(3) . .
O11 W3 O10' 106.1(15) . .
O5 W3 O10' 111.3(17) . .
O13 W3 O10' 140.2(16) . .
O10 W3 O10' 25.0(15) . .
O12 W3 O10' 60.3(17) . .
O5' W3 O2 68.9(18) . .
O11 W3 O2 170.5(5) . .
O5 W3 O2 72.3(5) . .
O13 W3 O2 87.3(4) . .
O10 W3 O2 75.0(5) . .
O12 W3 O2 85.1(4) . .
O10' W3 O2 71.2(15) . .
O15 W4 O17 103.7(6) . .
O15 W4 O18 100.4(6) . .
O17 W4 O18 155.3(5) . .
O15 W4 O16 101.1(6) . .
O17 W4 O16 93.7(5) . .
O18 W4 O16 86.8(5) . .
O15 W4 O13 100.5(6) . .
O17 W4 O13 88.0(5) . .
O18 W4 O13 82.4(5) . .
O16 W4 O13 157.3(5) . .
O15 W4 O14 172.4(6) . .
O17 W4 O14 82.4(4) . .
O18 W4 O14 74.0(4) . .
O16 W4 O14 73.7(4) . .
O13 W4 O14 84.1(4) . .
O19 W5 O12 104.5(5) . .
O19 W5 O21 101.6(5) . .
O12 W5 O21 89.7(5) . .
O19 W5 O20 98.3(6) . .
O12 W5 O20 156.7(5) . .
O21 W5 O20 90.7(5) . .
O19 W5 O18 96.4(6) . .
O12 W5 O18 86.0(5) . .
O21 W5 O18 162.0(5) . .
O20 W5 O18 86.4(5) . .
O19 W5 O14 167.9(5) . .
O12 W5 O14 83.6(4) . .
O21 W5 O14 87.2(4) . .
O20 W5 O14 73.1(5) . .
O18 W5 O14 74.9(4) . .
O22 W6 O25 99.7(5) . .
O22 W6 O9 102.7(5) . .
O25 W6 O9 87.0(5) . .
O22 W6 O21 100.4(5) . .
O25 W6 O21 160.0(5) . .
O9 W6 O21 88.3(5) . .
O22 W6 O24 100.9(5) . .
O25 W6 O24 86.3(5) . .
O9 W6 O24 156.2(5) . .
O21 W6 O24 90.3(5) . .
O22 W6 O23 172.0(5) . .
O25 W6 O23 75.1(4) . .
O9 W6 O23 83.3(4) . .
O21 W6 O23 85.0(4) . .
O24 W6 O23 72.9(4) . .
O26 W7 O28 102.8(5) . .
O26 W7 O27 101.0(5) . .
O28 W7 O27 96.6(5) . .
O26 W7 O25 99.0(5) . .
O28 W7 O25 157.1(5) . .
O27 W7 O25 85.9(5) . .
O26 W7 O8 99.7(5) . .
O28 W7 O8 88.3(5) . .
O27 W7 O8 157.0(5) . .
O25 W7 O8 81.2(5) . .
O26 W7 O23 172.0(5) . .
O28 W7 O23 84.2(5) . .
O27 W7 O23 74.0(4) . .
O25 W7 O23 74.6(4) . .
O8 W7 O23 84.2(5) . .
O29 W8 O31 103.1(6) . .
O29 W8 O30 101.2(6) . .
O31 W8 O30 90.8(5) . .
O29 W8 O27 96.7(5) . .
O31 W8 O27 89.0(5) . .
O30 W8 O27 161.6(5) . .
O29 W8 O24 96.3(5) . .
O31 W8 O24 160.4(5) . .
O30 W8 O24 87.7(5) . .
O27 W8 O24 86.4(5) . .
O29 W8 O23 166.4(5) . .
O31 W8 O23 86.9(5) . .
O30 W8 O23 87.6(5) . .
O27 W8 O23 74.0(4) . .
O24 W8 O23 73.5(4) . .
O32 W9 O33 103.6(6) . .
O32 W9 O16 100.0(6) . .
O33 W9 O16 91.6(5) . .
O32 W9 O20 97.6(6) . .
O33 W9 O20 158.3(5) . .
O16 W9 O20 88.9(5) . .
O32 W9 O30 100.5(5) . .
O33 W9 O30 87.4(5) . .
O16 W9 O30 159.1(5) . .
O20 W9 O30 84.6(5) . .
O32 W9 O14 167.2(5) . .
O33 W9 O14 87.9(5) . .
O16 W9 O14 73.9(4) . .
O20 W9 O14 71.4(4) . .
O30 W9 O14 85.2(4) . .
O28 Fe1 O17 171.9(5) . 2_666
O28 Fe1 O3 92.4(5) . .
O17 Fe1 O3 92.4(5) 2_666 .
O28 Fe1 O1 94.0(5) . 2_666
O17 Fe1 O1 92.2(5) 2_666 2_666
O3 Fe1 O1 92.3(5) . 2_666
O28 Fe1 O2W 86.1(5) . .
O17 Fe1 O2W 89.3(5) 2_666 .
O3 Fe1 O2W 177.3(6) . .
O1 Fe1 O2W 85.4(5) 2_666 .
O28 Fe1 O1W 88.2(5) . .
O17 Fe1 O1W 85.2(5) 2_666 .
O3 Fe1 O1W 92.0(5) . .
O1 Fe1 O1W 175.0(5) 2_666 .
O2W Fe1 O1W 90.3(6) . .
W1 O1 Fe1 178.2(7) . 2_666
Sb1 O2 W1 109.6(5) . .
Sb1 O2 W3 128.1(6) . .
W1 O2 W3 95.9(4) . .
Sb1 O2 W2 128.1(5) . .
W1 O2 W2 95.0(4) . .
W3 O2 W2 91.9(4) . .
W1 O3 Fe1 168.9(7) . .
W1 O4 Fe2 165.2(7) . 2_666
O5' O5 W3 63(4) . .
O5' O5 W1 93(4) . .
W3 O5 W1 119.9(6) . .
O5 O5' W3 91(4) . .
O5 O5' W1 66(4) . .
W3 O5' W1 120(3) . .
O6' O6 W2 73(4) . .
O6' O6 W1 72(4) . .
W2 O6 W1 119.4(7) . .
O6 O6' W2 83(5) . .
O6 O6' W1 87(4) . .
W2 O6' W1 128(3) . .
W2 O8 W7 146.6(7) . .
W6 O9 W2 144.0(6) . .
O10' O10 W3 84(4) . .
O10' O10 W2 83(4) . .
W3 O10 W2 119.4(6) . .
O10 O10' W3 71(3) . .
O10 O10' W2 72(4) . .
W3 O10' W2 111(2) . .
W5 O12 W3 145.8(7) . .
W3 O13 W4 146.5(6) . .
Sb1 O14 W5 137.9(5) . .
Sb1 O14 W9 113.3(4) . .
W5 O14 W9 95.3(4) . .
Sb1 O14 W4 114.7(5) . .
W5 O14 W4 92.8(4) . .
W9 O14 W4 93.0(4) . .
W9 O16 W4 119.5(6) . .
W4 O17 Fe1 142.3(6) . 2_666
W5 O18 W4 117.9(6) . .
W5 O19 Sm1 150.0(7) . .
W5 O20 W9 120.1(6) . .
W5 O21 W6 155.1(7) . .
Sb1 O23 W8 113.6(5) . .
Sb1 O23 W7 114.8(6) . .
W8 O23 W7 94.2(4) . .
Sb1 O23 W6 137.9(5) . .
W8 O23 W6 94.8(4) . .
W7 O23 W6 92.0(4) . .
W6 O24 W8 118.8(6) . .
W6 O25 W7 118.0(6) . .
W7 O27 W8 117.7(5) . .
W7 O28 Fe1 144.9(7) . .
W8 O30 W9 146.9(7) . .
W8 O31 Fe2 134.2(7) . .
W9 O33 Fe2 138.0(6) . .
O7W Sm1 O8W 62.1(9) . .
O7W Sm1 O11W 138.2(10) . .
O8W Sm1 O11W 77.7(9) . .
O7W Sm1 O12W 142.5(9) . .
O8W Sm1 O12W 135.2(7) . .
O11W Sm1 O12W 75.4(9) . .
O7W Sm1 O9W 68.5(9) . .
O8W Sm1 O9W 98.4(8) . .
O11W Sm1 O9W 132.6(9) . .
O12W Sm1 O9W 75.4(8) . .
O7W Sm1 O5W 58.5(9) . .
O8W Sm1 O5W 82.1(8) . .
O11W Sm1 O5W 107.1(9) . .
O12W Sm1 O5W 140.2(8) . .
O9W Sm1 O5W 119.3(8) . .
O7W Sm1 O6W 83.9(8) . .
O8W Sm1 O6W 145.2(7) . .
O11W Sm1 O6W 132.7(8) . .
O12W Sm1 O6W 76.7(7) . .
O9W Sm1 O6W 73.7(7) . .
O5W Sm1 O6W 73.4(8) . .
O7W Sm1 O19 126.6(8) . .
O8W Sm1 O19 125.2(6) . .
O11W Sm1 O19 67.8(7) . .
O12W Sm1 O19 75.1(6) . .
O9W Sm1 O19 136.3(6) . .
O5W Sm1 O19 69.9(7) . .
O6W Sm1 O19 68.6(5) . .
O7W Sm1 O10W 100.2(11) . .
O8W Sm1 O10W 60.8(9) . .
O11W Sm1 O10W 67.0(10) . .
O12W Sm1 O10W 75.8(9) . .
O9W Sm1 O10W 70.1(10) . .
O5W Sm1 O10W 142.9(9) . .
O6W Sm1 O10W 138.8(9) . .
O19 Sm1 O10W 130.7(8) . .
O33 Fe2 O4 97.1(5) . 2_666
O33 Fe2 O31 87.7(5) . .
O4 Fe2 O31 96.5(5) 2_666 .
O33 Fe2 O34 90.7(5) . .
O4 Fe2 O34 169.6(5) 2_666 .
O31 Fe2 O34 90.6(5) . .
O33 Fe2 O3W 92.0(6) . .
O4 Fe2 O3W 86.9(5) 2_666 .
O31 Fe2 O3W 176.6(5) . .
O34 Fe2 O3W 86.0(5) . .
O33 Fe2 O4W 174.3(5) . .
O4 Fe2 O4W 87.9(5) 2_666 .
O31 Fe2 O4W 89.0(6) . .
O34 Fe2 O4W 84.6(5) . .
O3W Fe2 O4W 91.0(7) . .
C1 O34 Fe2 141(2) . .
C1 O35 H35A 109.5 . .
C3 O36 H36A 109.5 . .
C2 N1 H1A 120.0 . .
C2 N1 H1B 120.0 . .
H1A N1 H1B 120.0 . .
O34 C1 O35 132(4) . .
O34 C1 C2 121(3) . .
O35 C1 C2 106(3) . .
C3 C2 N1 127(4) . .
C3 C2 C1 110(3) . .
N1 C2 C1 101(3) . .
C3 C2 H2A 105.7 . .
N1 C2 H2A 105.7 . .
C1 C2 H2A 105.7 . .
C2 C3 O36 104(3) . .
C2 C3 C4 105(3) . .
O36 C3 C4 100(3) . .
C2 C3 H3A 115.2 . .
O36 C3 H3A 115.2 . .
C4 C3 H3A 115.2 . .
C3 C4 H4A 109.5 . .
C3 C4 H4D 109.5 . .
H4A C4 H4D 109.5 . .
C3 C4 H4B 109.5 . .
H4A C4 H4B 109.5 . .
H4D C4 H4B 109.5 . .

loop_
_geom_bond_atom_site_label_1
_geom_bond_atom_site_label_2
_geom_bond_distance
_geom_bond_site_symmetry_2
Sb1 O14 1.994(11) .
Sb1 O23 1.997(11) .
Sb1 O2 2.012(10) .
W1 O4 1.772(13) .
W1 O3 1.784(12) .
W1 O1 1.808(12) .
W1 O6' 1.94(5) .
W1 O5 2.024(13) .
W1 O6 2.038(13) .
W1 O5' 2.22(6) .
W1 O2 2.234(11) .
W2 O7 1.724(12) .
W2 O6' 1.80(5) .
W2 O6 1.865(14) .
W2 O8 1.870(11) .
W2 O9 1.957(11) .
W2 O10 1.960(13) .
W2 O10' 2.05(5) .
W2 O2 2.339(11) .
W3 O5' 1.67(5) .
W3 O11 1.721(12) .
W3 O5 1.882(14) .
W3 O13 1.913(12) .
W3 O10 1.916(13) .
W3 O12 1.959(12) .
W3 O10' 2.02(5) .
W3 O2 2.319(11) .
W4 O15 1.722(12) .
W4 O17 1.828(12) .
W4 O18 1.928(11) .
W4 O16 1.931(12) .
W4 O13 1.949(12) .
W4 O14 2.296(10) .
W5 O19 1.736(13) .
W5 O12 1.889(12) .
W5 O21 1.892(11) .
W5 O20 1.913(12) .
W5 O18 1.925(11) .
W5 O14 2.261(10) .
W6 O22 1.715(11) .
W6 O25 1.899(13) .
W6 O9 1.904(11) .
W6 O21 1.912(11) .
W6 O24 1.920(11) .
W6 O23 2.323(11) .
W7 O26 1.692(12) .
W7 O28 1.821(11) .
W7 O27 1.909(11) .
W7 O25 1.974(12) .
W7 O8 1.981(11) .
W7 O23 2.291(12) .
W8 O29 1.746(11) .
W8 O31 1.814(11) .
W8 O30 1.889(13) .
W8 O27 1.974(12) .
W8 O24 1.987(11) .
W8 O23 2.244(12) .
W9 O32 1.737(12) .
W9 O33 1.843(12) .
W9 O16 1.924(11) .
W9 O20 1.972(12) .
W9 O30 1.972(12) .
W9 O14 2.294(10) .
Fe1 O28 1.923(11) .
Fe1 O17 1.937(12) 2_666
Fe1 O3 1.953(12) .
Fe1 O1 1.956(12) 2_666
Fe1 O2W 2.087(12) .
Fe1 O1W 2.087(12) .
O5W Sm1 2.47(2) .
O6W Sm1 2.474(16) .
O7W Sm1 2.42(3) .
O8W Sm1 2.42(2) .
O9W Sm1 2.459(19) .
O10W Sm1 2.51(3) .
O11W Sm1 2.44(2) .
O12W Sm1 2.452(18) .
O23W O22W 1.49(7) 2_666
O22W O23W 1.49(7) 2_666
O1 Fe1 1.956(12) 2_666
O4 Fe2 1.983(13) 2_666
O5 O5' 0.83(6) .
O6 O6' 0.74(5) .
O10 O10' 0.86(5) .
O17 Fe1 1.937(12) 2_666
O19 Sm1 2.486(14) .
O31 Fe2 1.986(13) .
O33 Fe2 1.919(12) .
Fe2 O4 1.983(13) 2_666
Fe2 O34 2.048(13) .
Fe2 O3W 2.063(12) .
Fe2 O4W 2.078(14) .
O34 C1 1.03(4) .
O35 C1 1.30(4) .
O35 H35A 0.8200 .
O36 C3 1.51(4) .
O36 H36A 0.8200 .
N1 C2 1.472(10) .
N1 H1A 0.8600 .
N1 H1B 0.8600 .
C1 C2 1.64(5) .
C2 C3 1.44(4) .
C2 H2A 0.9800 .
C3 C4 1.70(6) .
C3 H3A 0.9800 .
C4 H4A 0.9600 .
C4 H4D 0.9600 .
C4 H4B 0.9600 .

loop_
_geom_hbond_atom_site_label_D
_geom_hbond_atom_site_label_H
_geom_hbond_atom_site_label_A
_geom_hbond_distance_DH
_geom_hbond_distance_HA
_geom_hbond_distance_DA
_geom_hbond_angle_DHA
_geom_hbond_site_symmetry_A
O35 H35A O4W 0.82 2.37 3.04(3) 139.6 .
O35 H35A O25W 0.82 2.40 3.08(3) 140.8 2_656
O36 H36A O24W 0.82 1.73 2.50(4) 156.1 2_666
O36 H36A O12W 0.82 2.30 2.78(3) 117.7 2_655
N1 H1A O22W 0.86 2.27 3.12(8) 170.9 2_655
N1 H1B O30 0.86 2.32 3.07(4) 145.7 .
N1 H1B O29 0.86 2.38 3.06(4) 136.6 .
